data_4105895
loop_
_publ_author_name
'J\'er\^ome Long'
'Fatemah Habib'
'Po-Heng Lin'
'Ilia Korobkov'
'Gary Enright'
'Liviu Ungur'
'Wolfgang Wernsdorfer'
'Liviu F. Chibotaru'
'Muralee Murugesu'

_publ_section_title
;
 Single-Molecule Magnet Behavior for an Antiferromagnetically
 Superexchange-Coupled Dinuclear Dysprosium(III) Complex
;
_journal_name_full 'Journal of the American Chemical Society'
_journal_page_first 5319
_journal_page_last 5328
_journal_paper_doi 10.1021/ja109706y
_journal_volume 133
_journal_year 2011
_chemical_formula_sum 'C40 H46 Dy2 N8 O14'
_chemical_formula_weight 1187.85
_chemical_name_systematic
; 
 ? 
;
_space_group_IT_number 2
_symmetry_cell_setting triclinic
_symmetry_space_group_name_Hall '-P 1'
_symmetry_space_group_name_H-M 'P -1'
_atom_sites_solution_hydrogens geom
_atom_sites_solution_primary direct
_atom_sites_solution_secondary difmap
_audit_creation_method SHELXL-97
_cell_angle_alpha 64.937(2)
_cell_angle_beta 66.519(2)
_cell_angle_gamma 79.936(2)
_cell_formula_units_Z 1
_cell_length_a 10.4807(5)
_cell_length_b 10.5015(5)
_cell_length_c 11.4678(5)
_cell_measurement_reflns_used 9309
_cell_measurement_temperature 100(1)
_cell_measurement_theta_max 36.318
_cell_measurement_theta_min 2.341
_cell_volume 1048.63(9)
_computing_cell_refinement 'SAINT (Bruker, 2006)'
_computing_data_collection 'APEX2 (Bruker, 2006)'
_computing_data_reduction 'SAINT (Bruker, 2006)'
_computing_structure_refinement 'SHELXL-97 (Sheldrick, 1997)'
_computing_structure_solution 'SHELXS-97 (Sheldrick, 1990)'
_diffrn_ambient_temperature 100(1)
_diffrn_measured_fraction_theta_full 0.988
_diffrn_measured_fraction_theta_max 0.988
_diffrn_measurement_device_type 'Bruker Kappa APEXII CCD'
_diffrn_measurement_method ' \f & \w scans'
_diffrn_radiation_monochromator graphite
_diffrn_radiation_source 'fine-focus sealed tube'
_diffrn_radiation_type MoK\a
_diffrn_radiation_wavelength 0.71073
_diffrn_reflns_av_R_equivalents 0.0250
_diffrn_reflns_av_sigmaI/netI 0.0172
_diffrn_reflns_limit_h_max 17
_diffrn_reflns_limit_h_min -17
_diffrn_reflns_limit_k_max 17
_diffrn_reflns_limit_k_min -17
_diffrn_reflns_limit_l_max 19
_diffrn_reflns_limit_l_min -19
_diffrn_reflns_number 56987
_diffrn_reflns_theta_full 36.43
_diffrn_reflns_theta_max 36.43
_diffrn_reflns_theta_min 2.12
_diffrn_standards_number 0
_exptl_absorpt_coefficient_mu 3.614
_exptl_absorpt_correction_T_max 0.6709
_exptl_absorpt_correction_T_min 0.5318
_exptl_absorpt_correction_type multi-scan
_exptl_absorpt_process_details sadabs
_exptl_crystal_colour colorless
_exptl_crystal_density_diffrn 1.881
_exptl_crystal_description rod
_exptl_crystal_F_000 586
_exptl_crystal_size_max 0.20
_exptl_crystal_size_mid 0.12
_exptl_crystal_size_min 0.12
_refine_diff_density_max 1.117
_refine_diff_density_min -0.657
_refine_diff_density_rms 0.093
_refine_ls_extinction_method none
_refine_ls_goodness_of_fit_ref 1.072
_refine_ls_hydrogen_treatment refall
_refine_ls_matrix_type full
_refine_ls_number_parameters 381
_refine_ls_number_reflns 10134
_refine_ls_number_restraints 0
_refine_ls_restrained_S_all 1.072
_refine_ls_R_factor_all 0.0155
_refine_ls_R_factor_gt 0.0145
_refine_ls_shift/su_max 0.001
_refine_ls_shift/su_mean 0.000
_refine_ls_structure_factor_coef Fsqd
_refine_ls_weighting_details 'calc w=1/[\s^2^(Fo^2^)+(0.0197P)^2^+0.1937P] where P=(Fo^2^+2Fc^2^)/3'
_refine_ls_weighting_scheme calc
_refine_ls_wR_factor_gt 0.0354
_refine_ls_wR_factor_ref 0.0358
_reflns_number_gt 9729
_reflns_number_total 10134
_reflns_threshold_expression >2sigma(I)
_cod_data_source_file ja109706y_si_Dy2.cif
_cod_data_source_block mm109_0m
_cod_original_cell_volume 1048.63(8)
_cod_database_code 4105895

loop_
_symmetry_equiv_pos_as_xyz
'x, y, z'
'-x, -y, -z'

loop_
_atom_site_label
_atom_site_type_symbol
_atom_site_fract_x
_atom_site_fract_y
_atom_site_fract_z
_atom_site_U_iso_or_equiv
_atom_site_adp_type
_atom_site_occupancy
_atom_site_symmetry_multiplicity
_atom_site_calc_flag
Dy1 Dy 0.145947(4) 0.087075(4) -0.005196(4) 0.00785(1) Uani 1 1 d
O1 O 0.07517(9) -0.30517(8) 0.43055(8) 0.01599(13) Uani 1 1 d
O2 O 0.18126(8) -0.08860(8) 0.16995(8) 0.01373(13) Uani 1 1 d
O3 O -0.09153(7) 0.03782(7) 0.10408(7) 0.00976(11) Uani 1 1 d
O4 O -0.21883(9) -0.07842(8) 0.37896(8) 0.01409(13) Uani 1 1 d
O5 O 0.27249(9) 0.25123(9) 0.00672(8) 0.01580(13) Uani 1 1 d
O6 O 0.07485(9) 0.18648(9) 0.17558(9) 0.01669(14) Uani 1 1 d
O7 O 0.21749(11) 0.30838(10) 0.18311(10) 0.02343(17) Uani 1 1 d
N1 N 0.38414(9) -0.00947(9) -0.09671(9) 0.01195(13) Uani 1 1 d
N2 N 0.28585(9) 0.24159(9) -0.25218(9) 0.01159(13) Uani 1 1 d
N3 N 0.01218(9) 0.29968(9) -0.11161(9) 0.01160(13) Uani 1 1 d
N4 N 0.18806(10) 0.25018(9) 0.12463(9) 0.01302(14) Uani 1 1 d
C1 C 0.09827(15) -0.20467(15) 0.47412(13) 0.0234(2) Uani 1 1 d
C2 C 0.18724(11) -0.32528(10) 0.32441(10) 0.01263(15) Uani 1 1 d
C3 C 0.23938(12) -0.46059(11) 0.34542(11) 0.01552(17) Uani 1 1 d
C4 C 0.35208(12) -0.48931(11) 0.24157(12) 0.01590(17) Uani 1 1 d
C5 C 0.41309(11) -0.38019(11) 0.11705(11) 0.01425(16) Uani 1 1 d
C6 C 0.35845(10) -0.24241(10) 0.09112(10) 0.01183(15) Uani 1 1 d
C7 C 0.24046(10) -0.21261(10) 0.19317(10) 0.01138(15) Uani 1 1 d
C8 C 0.42793(10) -0.13535(11) -0.04344(10) 0.01269(15) Uani 1 1 d
C9 C 0.47722(11) 0.07457(11) -0.23768(11) 0.01501(17) Uani 1 1 d
C10 C 0.43566(11) 0.22859(11) -0.27754(10) 0.01371(16) Uani 1 1 d
C11 C 0.23571(11) 0.38837(10) -0.28997(10) 0.01333(16) Uani 1 1 d
C12 C 0.08114(11) 0.38819(11) -0.25868(10) 0.01483(16) Uani 1 1 d
C13 C -0.10886(11) 0.33936(10) -0.04888(10) 0.01197(15) Uani 1 1 d
C14 C -0.19146(10) 0.26445(10) 0.09721(10) 0.01062(14) Uani 1 1 d
C15 C -0.28677(11) 0.34444(10) 0.16639(11) 0.01360(16) Uani 1 1 d
C16 C -0.35840(12) 0.28458(11) 0.30716(11) 0.01558(17) Uani 1 1 d
C17 C -0.33650(11) 0.14264(11) 0.38118(11) 0.01431(16) Uani 1 1 d
C18 C -0.24584(10) 0.06117(10) 0.31341(10) 0.01089(14) Uani 1 1 d
C19 C -0.17436(10) 0.11928(9) 0.16867(9) 0.00938(13) Uani 1 1 d
C20 C -0.25494(13) -0.13110(12) 0.52508(11) 0.01762(18) Uani 1 1 d
H1 H -0.422(2) 0.3410(19) 0.3547(19) 0.021(4) Uiso 1 1 d
H2 H -0.383(2) 0.1024(19) 0.477(2) 0.024(4) Uiso 1 1 d
H3 H -0.2942(18) 0.4374(18) 0.1161(18) 0.018(4) Uiso 1 1 d
H4 H -0.221(2) -0.076(2) 0.547(2) 0.024(4) Uiso 1 1 d
H5 H -0.2162(19) -0.2229(19) 0.5522(19) 0.022(4) Uiso 1 1 d
H6 H -0.356(2) -0.140(2) 0.574(2) 0.028(5) Uiso 1 1 d
H7 H -0.1481(19) 0.4251(18) -0.1002(18) 0.020(4) Uiso 1 1 d
H8 H 0.042(2) 0.485(2) -0.283(2) 0.023(4) Uiso 1 1 d
H9 H 0.0645(18) 0.3455(17) -0.3146(18) 0.016(4) Uiso 1 1 d
H10 H 0.2844(19) 0.4433(18) -0.3831(19) 0.019(4) Uiso 1 1 d
H11 H 0.2568(17) 0.4265(17) -0.2392(17) 0.013(4) Uiso 1 1 d
H12 H 0.2679(18) 0.2070(17) -0.3027(17) 0.015(4) Uiso 1 1 d
H13 H 0.4562(17) 0.2661(16) -0.2238(17) 0.012(3) Uiso 1 1 d
H14 H 0.490(2) 0.287(2) -0.379(2) 0.029(5) Uiso 1 1 d
H15 H 0.5778(19) 0.0617(19) -0.2430(19) 0.021(4) Uiso 1 1 d
H16 H 0.4629(18) 0.0404(17) -0.3007(17) 0.014(4) Uiso 1 1 d
H17 H 0.516(2) -0.176(2) -0.087(2) 0.028(5) Uiso 1 1 d
H18 H 0.4932(18) -0.3946(18) 0.0455(18) 0.017(4) Uiso 1 1 d
H19 H 0.3864(18) -0.5815(18) 0.2555(18) 0.016(4) Uiso 1 1 d
H20 H 0.025(2) -0.215(2) 0.558(2) 0.024(4) Uiso 1 1 d
H21 H 0.100(2) -0.112(2) 0.408(2) 0.030(5) Uiso 1 1 d
H22 H 0.1913(19) -0.5303(19) 0.4292(19) 0.020(4) Uiso 1 1 d
H23 H 0.183(3) -0.221(2) 0.481(2) 0.044(6) Uiso 1 1 d

loop_
_atom_site_aniso_label
_atom_site_aniso_U_11
_atom_site_aniso_U_22
_atom_site_aniso_U_33
_atom_site_aniso_U_23
_atom_site_aniso_U_13
_atom_site_aniso_U_12
Dy1 0.00833(2) 0.00797(2) 0.00697(2) -0.00289(1) -0.00220(1) -0.00090(1)
O1 0.0168(3) 0.0174(3) 0.0119(3) -0.0053(3) -0.0029(3) -0.0025(3)
O2 0.0148(3) 0.0127(3) 0.0106(3) -0.0033(2) -0.0044(2) 0.0030(2)
O3 0.0097(3) 0.0100(3) 0.0098(3) -0.0056(2) -0.0018(2) -0.0004(2)
O4 0.0205(4) 0.0107(3) 0.0092(3) -0.0033(2) -0.0040(3) -0.0006(2)
O5 0.0156(3) 0.0199(3) 0.0126(3) -0.0080(3) -0.0019(3) -0.0053(3)
O6 0.0135(3) 0.0216(3) 0.0164(3) -0.0107(3) -0.0017(3) -0.0043(3)
O7 0.0315(5) 0.0267(4) 0.0220(4) -0.0145(3) -0.0113(4) -0.0066(3)
N1 0.0106(3) 0.0134(3) 0.0101(3) -0.0042(3) -0.0018(3) -0.0016(3)
N2 0.0119(3) 0.0125(3) 0.0102(3) -0.0038(3) -0.0034(3) -0.0029(3)
N3 0.0132(3) 0.0109(3) 0.0090(3) -0.0023(2) -0.0036(3) -0.0014(3)
N4 0.0166(4) 0.0123(3) 0.0130(3) -0.0057(3) -0.0071(3) -0.0005(3)
C1 0.0264(6) 0.0286(6) 0.0175(5) -0.0136(4) -0.0032(4) -0.0054(5)
C2 0.0133(4) 0.0138(4) 0.0107(4) -0.0037(3) -0.0050(3) -0.0011(3)
C3 0.0191(5) 0.0122(4) 0.0148(4) -0.0026(3) -0.0081(4) -0.0011(3)
C4 0.0176(4) 0.0126(4) 0.0194(4) -0.0060(3) -0.0096(4) 0.0015(3)
C5 0.0136(4) 0.0138(4) 0.0175(4) -0.0071(3) -0.0077(3) 0.0022(3)
C6 0.0108(4) 0.0128(4) 0.0125(4) -0.0051(3) -0.0050(3) 0.0006(3)
C7 0.0118(4) 0.0120(3) 0.0106(4) -0.0038(3) -0.0052(3) 0.0002(3)
C8 0.0101(4) 0.0157(4) 0.0131(4) -0.0067(3) -0.0043(3) 0.0007(3)
C9 0.0119(4) 0.0171(4) 0.0116(4) -0.0046(3) -0.0004(3) -0.0019(3)
C10 0.0114(4) 0.0153(4) 0.0118(4) -0.0042(3) -0.0016(3) -0.0034(3)
C11 0.0150(4) 0.0117(4) 0.0108(4) -0.0015(3) -0.0041(3) -0.0035(3)
C12 0.0152(4) 0.0154(4) 0.0096(4) -0.0006(3) -0.0045(3) -0.0011(3)
C13 0.0143(4) 0.0102(3) 0.0115(4) -0.0036(3) -0.0057(3) 0.0004(3)
C14 0.0111(4) 0.0102(3) 0.0111(3) -0.0048(3) -0.0042(3) 0.0007(3)
C15 0.0143(4) 0.0123(4) 0.0149(4) -0.0071(3) -0.0056(3) 0.0033(3)
C16 0.0154(4) 0.0166(4) 0.0147(4) -0.0094(3) -0.0034(3) 0.0037(3)
C17 0.0143(4) 0.0159(4) 0.0121(4) -0.0079(3) -0.0021(3) 0.0011(3)
C18 0.0112(4) 0.0115(3) 0.0098(3) -0.0049(3) -0.0027(3) -0.0007(3)
C19 0.0089(3) 0.0104(3) 0.0098(3) -0.0051(3) -0.0029(3) -0.0002(3)
C20 0.0235(5) 0.0161(4) 0.0103(4) -0.0033(3) -0.0045(4) -0.0021(4)

loop_
_atom_type_symbol
_atom_type_description
_atom_type_scat_dispersion_real
_atom_type_scat_dispersion_imag
_atom_type_scat_source
C C 0.0033 0.0016 'International Tables Vol C Tables 4.2.6.8 and 6.1.1.4'
H H 0.0000 0.0000 'International Tables Vol C Tables 4.2.6.8 and 6.1.1.4'
Dy Dy -0.1892 4.4098 'International Tables Vol C Tables 4.2.6.8 and 6.1.1.4'
N N 0.0061 0.0033 'International Tables Vol C Tables 4.2.6.8 and 6.1.1.4'
O O 0.0106 0.0060 'International Tables Vol C Tables 4.2.6.8 and 6.1.1.4'

loop_
_geom_angle_atom_site_label_1
_geom_angle_atom_site_label_2
_geom_angle_atom_site_label_3
_geom_angle
_geom_angle_site_symmetry_1
_geom_angle_site_symmetry_3
O2 Dy1 O3 99.35(3) . 2
O2 Dy1 O3 88.96(3) . .
O3 Dy1 O3 71.78(3) 2 .
O2 Dy1 O5 93.12(3) . .
O3 Dy1 O5 157.14(3) 2 .
O3 Dy1 O5 127.88(3) . .
O2 Dy1 O6 76.84(3) . .
O3 Dy1 O6 149.81(3) 2 .
O3 Dy1 O6 78.18(2) . .
O5 Dy1 O6 52.02(3) . .
O2 Dy1 N1 72.87(3) . .
O3 Dy1 N1 82.03(3) 2 .
O3 Dy1 N1 145.25(3) . .
O5 Dy1 N1 83.46(3) . .
O6 Dy1 N1 123.72(3) . .
O2 Dy1 N3 153.18(3) . .
O3 Dy1 N3 91.27(3) 2 .
O3 Dy1 N3 70.99(3) . .
O5 Dy1 N3 85.94(3) . .
O6 Dy1 N3 81.61(3) . .
N1 Dy1 N3 133.36(3) . .
O2 Dy1 N2 138.51(3) . .
O3 Dy1 N2 84.87(3) 2 .
O3 Dy1 N2 130.61(3) . .
O5 Dy1 N2 73.18(3) . .
O6 Dy1 N2 118.07(3) . .
N1 Dy1 N2 66.86(3) . .
N3 Dy1 N2 66.59(3) . .
O2 Dy1 N4 82.44(3) . .
O3 Dy1 N4 174.90(3) 2 .
O3 Dy1 N4 103.57(2) . .
O5 Dy1 N4 26.27(3) . .
O6 Dy1 N4 25.91(3) . .
N1 Dy1 N4 103.07(3) . .
N3 Dy1 N4 85.14(3) . .
N2 Dy1 N4 96.97(3) . .
O2 Dy1 Dy1 95.09(2) . 2
O3 Dy1 Dy1 36.042(18) 2 2
O3 Dy1 Dy1 35.737(16) . 2
O5 Dy1 Dy1 161.26(2) . 2
O6 Dy1 Dy1 113.865(19) . 2
N1 Dy1 Dy1 115.07(2) . 2
N3 Dy1 Dy1 79.15(2) . 2
N2 Dy1 Dy1 110.38(2) . 2
N4 Dy1 Dy1 139.267(19) . 2
C2 O1 C1 114.27(9) . .
C7 O2 Dy1 137.33(6) . .
C19 O3 Dy1 128.90(6) . 2
C19 O3 Dy1 118.14(6) . .
Dy1 O3 Dy1 108.22(3) 2 .
C18 O4 C20 117.06(8) . .
N4 O5 Dy1 96.93(6) . .
N4 O6 Dy1 93.91(6) . .
C8 N1 C9 114.40(9) . .
C8 N1 Dy1 126.65(7) . .
C9 N1 Dy1 117.95(6) . .
C10 N2 C11 113.06(8) . .
C10 N2 Dy1 110.99(6) . .
C11 N2 Dy1 111.94(6) . .
C10 N2 H12 109.4(11) . .
C11 N2 H12 107.1(11) . .
Dy1 N2 H12 103.8(11) . .
C13 N3 C12 116.83(8) . .
C13 N3 Dy1 126.17(7) . .
C12 N3 Dy1 116.98(6) . .
O7 N4 O6 122.54(9) . .
O7 N4 O5 120.99(9) . .
O6 N4 O5 116.47(8) . .
O7 N4 Dy1 172.64(8) . .
O6 N4 Dy1 60.19(5) . .
O5 N4 Dy1 56.80(5) . .
O1 C1 H20 106.2(12) . .
O1 C1 H21 111.0(12) . .
H20 C1 H21 111.1(17) . .
O1 C1 H23 108.5(15) . .
H20 C1 H23 113.5(19) . .
H21 C1 H23 106.5(19) . .
O1 C2 C3 117.99(9) . .
O1 C2 C7 120.95(9) . .
C3 C2 C7 120.85(9) . .
C2 C3 C4 121.19(10) . .
C2 C3 H22 115.8(11) . .
C4 C3 H22 122.9(11) . .
C5 C4 C3 119.16(9) . .
C5 C4 H19 119.8(11) . .
C3 C4 H19 121.1(11) . .
C4 C5 C6 120.70(10) . .
C4 C5 H18 121.7(10) . .
C6 C5 H18 117.6(10) . .
C5 C6 C7 120.79(9) . .
C5 C6 C8 116.72(9) . .
C7 C6 C8 122.49(9) . .
O2 C7 C6 122.59(9) . .
O2 C7 C2 120.45(9) . .
C6 C7 C2 116.95(9) . .
N1 C8 C6 127.02(9) . .
N1 C8 H17 126.0(11) . .
C6 C8 H17 106.9(11) . .
N1 C9 C10 110.23(8) . .
N1 C9 H15 110.0(10) . .
C10 C9 H15 110.4(10) . .
N1 C9 H16 106.3(10) . .
C10 C9 H16 108.2(9) . .
H15 C9 H16 111.7(14) . .
N2 C10 C9 108.99(8) . .
N2 C10 H13 110.0(10) . .
C9 C10 H13 109.8(9) . .
N2 C10 H14 109.7(12) . .
C9 C10 H14 111.5(11) . .
H13 C10 H14 106.8(15) . .
N2 C11 C12 108.18(8) . .
N2 C11 H10 111.2(11) . .
C12 C11 H10 111.6(11) . .
N2 C11 H11 107.6(10) . .
C12 C11 H11 112.6(10) . .
H10 C11 H11 105.5(15) . .
N3 C12 C11 108.49(8) . .
N3 C12 H8 111.9(11) . .
C11 C12 H8 111.6(11) . .
N3 C12 H9 108.0(10) . .
C11 C12 H9 109.3(10) . .
H8 C12 H9 107.5(14) . .
N3 C13 C14 123.99(9) . .
N3 C13 H7 118.5(11) . .
C14 C13 H7 117.5(11) . .
C15 C14 C19 120.55(9) . .
C15 C14 C13 117.05(8) . .
C19 C14 C13 122.36(8) . .
C16 C15 C14 120.56(9) . .
C16 C15 H3 121.9(11) . .
C14 C15 H3 117.4(11) . .
C15 C16 C17 119.59(9) . .
C15 C16 H1 120.1(11) . .
C17 C16 H1 120.3(11) . .
C18 C17 C16 120.45(9) . .
C18 C17 H2 119.8(11) . .
C16 C17 H2 119.8(11) . .
O4 C18 C17 123.78(9) . .
O4 C18 C19 115.30(8) . .
C17 C18 C19 120.92(9) . .
O3 C19 C14 122.13(8) . .
O3 C19 C18 120.17(8) . .
C14 C19 C18 117.68(8) . .
O4 C20 H4 110.3(12) . .
O4 C20 H5 106.8(11) . .
H4 C20 H5 110.8(16) . .
O4 C20 H6 111.1(12) . .
H4 C20 H6 110.3(17) . .
H5 C20 H6 107.4(16) . .

loop_
_geom_bond_atom_site_label_1
_geom_bond_atom_site_label_2
_geom_bond_distance
_geom_bond_site_symmetry_2
Dy1 O2 2.1884(7) .
Dy1 O3 2.3169(7) 2
Dy1 O3 2.3341(7) .
Dy1 O5 2.4275(8) .
Dy1 O6 2.5046(8) .
Dy1 N1 2.5081(9) .
Dy1 N3 2.5300(8) .
Dy1 N2 2.5365(8) .
Dy1 N4 2.8799(8) .
Dy1 Dy1 3.76804(17) 2
O1 C2 1.3775(13) .
O1 C1 1.4333(15) .
O2 C7 1.3066(12) .
O3 C19 1.3413(11) .
O3 Dy1 2.3169(7) 2
O4 C18 1.3730(12) .
O4 C20 1.4282(13) .
O5 N4 1.2841(12) .
O6 N4 1.2611(12) .
O7 N4 1.2232(11) .
N1 C8 1.2878(13) .
N1 C9 1.4763(13) .
N2 C10 1.4708(14) .
N2 C11 1.4738(13) .
N2 H12 0.890(17) .
N3 C13 1.2815(13) .
N3 C12 1.4718(13) .
C1 H20 0.932(19) .
C1 H21 0.94(2) .
C1 H23 0.90(2) .
C2 C3 1.3854(14) .
C2 C7 1.4245(14) .
C3 C4 1.4012(16) .
C3 H22 0.927(19) .
C4 C5 1.3796(16) .
C4 H19 0.941(17) .
C5 C6 1.4112(14) .
C5 H18 0.955(17) .
C6 C7 1.4208(14) .
C6 C8 1.4479(14) .
C8 H17 0.98(2) .
C9 C10 1.5169(15) .
C9 H15 1.019(18) .
C9 H16 0.999(17) .
C10 H13 0.960(16) .
C10 H14 1.02(2) .
C11 C12 1.5135(15) .
C11 H10 0.938(18) .
C11 H11 0.938(16) .
C12 H8 0.988(18) .
C12 H9 1.001(17) .
C13 C14 1.4631(14) .
C13 H7 0.970(17) .
C14 C15 1.4045(13) .
C14 C19 1.4111(13) .
C15 C16 1.3800(15) .
C15 H3 0.907(17) .
C16 C17 1.3996(15) .
C16 H1 0.968(18) .
C17 C18 1.3891(13) .
C17 H2 0.933(19) .
C18 C19 1.4140(13) .
C20 H4 0.890(19) .
C20 H5 0.949(18) .
C20 H6 0.98(2) .
